data_7101937
loop_
_publ_author_name
'Yadav, Veejendra K'
'Kumar, Naganaboina Vijaya'
'Parvez, Masood'

_publ_section_title
;
 Lewis acid-catalyzed formation of indene derivatives via tandem
 reactions of arylacetylenes with the cations generated from
 2-silylmethyl cyclopropyl carbinols.
;
_journal_issue 22
_journal_name_full 'Chemical communications (Cambridge, England)'
_journal_page_first 2281
_journal_page_last 2283
_journal_paper_doi 10.1039/b700246g
_journal_year 2007
_chemical_formula_sum 'C49 H58 Si3'
_chemical_formula_weight 731.22
_chemical_melting_point 472.1(10)
_chemical_name_systematic
;
?
;
_space_group_IT_number 14
_symmetry_cell_setting monoclinic
_symmetry_space_group_name_Hall '-P 2yn'
_symmetry_space_group_name_H-M 'P 1 21/n 1'
_atom_sites_solution_hydrogens geom
_atom_sites_solution_primary direct
_atom_sites_solution_secondary difmap
_audit_creation_method SHELXL-97
_cell_angle_alpha 90.00
_cell_angle_beta 92.4830(10)
_cell_angle_gamma 90.00
_cell_formula_units_Z 4
_cell_length_a 10.3025(7)
_cell_length_b 17.9876(13)
_cell_length_c 23.1998(17)
_cell_measurement_temperature 100(2)
_cell_measurement_theta_max 28.3
_cell_measurement_theta_min 2.3
_cell_volume 4295.3(5)
_computing_cell_refinement 'SMART 5.628 (Bruker, 2003)'
_computing_data_collection 'SMART 5.628 (Bruker, 2003)'
_computing_data_reduction 'SAINT+ 6.45 (Bruker, 2003)'
_computing_molecular_graphics 'Diamond 3.0'
_computing_structure_refinement 'SHELXL-97 (Sheldrick, 1997)'
_computing_structure_solution Sir92
_diffrn_ambient_temperature 100(2)
_diffrn_measured_fraction_theta_full 0.991
_diffrn_measured_fraction_theta_max 0.991
_diffrn_measurement_device_type 'CCD area Detector'
_diffrn_measurement_method 'Phi-Omega scans'
_diffrn_radiation_monochromator graphite
_diffrn_radiation_source 'fine-focus sealed tube'
_diffrn_radiation_type MoK\a
_diffrn_radiation_wavelength 0.71073
_diffrn_reflns_av_R_equivalents 0.0704
_diffrn_reflns_av_sigmaI/netI 0.0949
_diffrn_reflns_limit_h_max 13
_diffrn_reflns_limit_h_min -13
_diffrn_reflns_limit_k_max 12
_diffrn_reflns_limit_k_min -23
_diffrn_reflns_limit_l_max 30
_diffrn_reflns_limit_l_min -30
_diffrn_reflns_number 28467
_diffrn_reflns_theta_full 28.35
_diffrn_reflns_theta_max 28.35
_diffrn_reflns_theta_min 2.09
_exptl_absorpt_coefficient_mu 0.142
_exptl_absorpt_correction_T_max 0.9803
_exptl_absorpt_correction_T_min 0.9721
_exptl_absorpt_correction_type psi-scan
_exptl_absorpt_process_details '(North et al., 1968)'
_exptl_crystal_colour colorless
_exptl_crystal_density_diffrn 1.131
_exptl_crystal_density_method 'not measured'
_exptl_crystal_description 'Plate like'
_exptl_crystal_F_000 1576
_exptl_crystal_size_max 0.20
_exptl_crystal_size_mid 0.18
_exptl_crystal_size_min 0.14
_refine_diff_density_max 0.578
_refine_diff_density_min -0.286
_refine_diff_density_rms 0.073
_refine_ls_extinction_method none
_refine_ls_goodness_of_fit_ref 1.014
_refine_ls_hydrogen_treatment constr
_refine_ls_matrix_type full
_refine_ls_number_parameters 478
_refine_ls_number_reflns 10629
_refine_ls_number_restraints 0
_refine_ls_restrained_S_all 1.014
_refine_ls_R_factor_all 0.1048
_refine_ls_R_factor_gt 0.0691
_refine_ls_shift/su_max 0.000
_refine_ls_shift/su_mean 0.000
_refine_ls_structure_factor_coef Fsqd
_refine_ls_weighting_details 'calc w=1/[\s^2^(Fo^2^)+(0.0759P)^2^+0.0000P] where P=(Fo^2^+2Fc^2^)/3'
_refine_ls_weighting_scheme calc
_refine_ls_wR_factor_gt 0.1455
_refine_ls_wR_factor_ref 0.1612
_reflns_number_gt 7378
_reflns_number_total 10629
_reflns_threshold_expression >2sigma(I)
_cod_data_source_file b700246g.txt
_cod_data_source_block 7junbm
_cod_depositor_comments
;
The following automatic conversions were performed:
'_symmetry_cell_setting' value 'Monoclinic' changed to 'monoclinic'
according to '/home/saulius/struct/CIF-dictionaries/cif_core.dic'
dictionary named 'cif_core.dic' version 2.4.1 from 2010-06-29.

Automatic conversion script
Id: cif_fix_enum 1527 2010-12-29 10:47:43Z saulius 

The following automatic conversions were performed:

'_chemical_melting_point' value '198-200 degree celsius' was changed
to '472.1(10)' - it was converted from degrees Celsius(C) to
Kelvins(K), the average value was taken and precision was estimated.

Automatic conversion script
Id: cif_fix_values 1646 2011-03-28 12:23:43Z adriana 
;
_cod_database_code 7101937

loop_
_symmetry_equiv_pos_as_xyz
'x, y, z'
'-x+1/2, y+1/2, -z+1/2'
'-x, -y, -z'
'x-1/2, -y-1/2, z-1/2'

loop_
_atom_site_label
_atom_site_type_symbol
_atom_site_fract_x
_atom_site_fract_y
_atom_site_fract_z
_atom_site_U_iso_or_equiv
_atom_site_adp_type
_atom_site_occupancy
_atom_site_symmetry_multiplicity
_atom_site_calc_flag
_atom_site_refinement_flags
Si1 Si 0.29347(6) 0.22260(4) 0.05180(3) 0.01284(15) Uani 1 1 d .
Si2 Si 0.65026(7) 0.50632(4) 0.26234(3) 0.02014(17) Uani 1 1 d .
Si3 Si 0.34657(7) 0.21800(4) 0.27155(3) 0.01967(17) Uani 1 1 d .
C6 C 0.2783(2) 0.43227(12) 0.15011(9) 0.0124(5) Uani 1 1 d .
C7 C 0.2522(2) 0.49470(13) 0.10994(9) 0.0147(5) Uani 1 1 d .
C19 C 0.3777(2) 0.28008(15) -0.05526(10) 0.0222(5) Uani 1 1 d .
H19 H 0.4199 0.2346 -0.0584 0.027 Uiso 1 1 calc R
C45 C 0.0620(2) 0.37494(13) 0.30784(10) 0.0184(5) Uani 1 1 d .
H45 H 0.0025 0.3711 0.2767 0.022 Uiso 1 1 calc R
C49 C 0.2808(2) 0.38262(14) 0.34564(10) 0.0210(5) Uani 1 1 d .
H49 H 0.3696 0.3836 0.3400 0.025 Uiso 1 1 calc R
C31 C 0.6414(2) 0.37273(12) 0.16596(10) 0.0142(5) Uani 1 1 d .
C5 C 0.2096(2) 0.42099(13) 0.19737(9) 0.0158(5) Uani 1 1 d .
H5 H 0.1385 0.4514 0.2036 0.019 Uiso 1 1 calc R
C23 C 0.2479(2) 0.36416(14) -0.00323(10) 0.0186(5) Uani 1 1 d .
H23 H 0.2008 0.3757 0.0289 0.022 Uiso 1 1 calc R
C44 C 0.1937(2) 0.37321(13) 0.29837(9) 0.0150(5) Uani 1 1 d .
C25 C 0.4684(2) 0.09538(14) 0.06581(10) 0.0198(5) Uani 1 1 d .
H25 H 0.3951 0.0653 0.0668 0.024 Uiso 1 1 calc R
C18 C 0.3096(2) 0.29518(13) -0.00586(9) 0.0144(5) Uani 1 1 d .
C1 C 0.3947(2) 0.38230(12) 0.14277(9) 0.0121(5) Uani 1 1 d .
H1 H 0.4127 0.3805 0.1017 0.015 Uiso 1 1 calc R
C3 C 0.3161(2) 0.30342(13) 0.22464(9) 0.0133(5) Uani 1 1 d .
C13 C 0.2553(2) 0.26460(13) 0.12346(9) 0.0132(5) Uani 1 1 d .
H13A H 0.1876 0.3013 0.1160 0.016 Uiso 1 1 calc R
H13B H 0.2174 0.2255 0.1461 0.016 Uiso 1 1 calc R
C32 C 0.7157(2) 0.38862(14) 0.11892(10) 0.0197(5) Uani 1 1 d .
H32 H 0.6821 0.4191 0.0896 0.024 Uiso 1 1 calc R
C35 C 0.8149(3) 0.29421(15) 0.20375(12) 0.0278(6) Uani 1 1 d .
H35 H 0.8473 0.2613 0.2318 0.033 Uiso 1 1 calc R
C4 C 0.2429(2) 0.36247(13) 0.23939(9) 0.0144(5) Uani 1 1 d .
C36 C 0.6927(2) 0.32378(13) 0.20800(10) 0.0185(5) Uani 1 1 d .
H36 H 0.6435 0.3111 0.2392 0.022 Uiso 1 1 calc R
C28 C 0.6896(2) 0.18265(14) 0.06420(10) 0.0219(5) Uani 1 1 d .
H28 H 0.7635 0.2123 0.0642 0.026 Uiso 1 1 calc R
C29 C 0.5675(2) 0.21462(14) 0.05808(10) 0.0176(5) Uani 1 1 d .
H29 H 0.5612 0.2659 0.0534 0.021 Uiso 1 1 calc R
C26 C 0.5910(2) 0.06315(15) 0.07143(11) 0.0237(6) Uani 1 1 d .
H26 H 0.5987 0.0120 0.0760 0.028 Uiso 1 1 calc R
C46 C 0.0176(2) 0.38228(14) 0.36315(10) 0.0215(5) Uani 1 1 d .
H46 H -0.0712 0.3824 0.3688 0.026 Uiso 1 1 calc R
C30 C 0.5167(2) 0.41205(12) 0.17601(9) 0.0126(5) Uani 1 1 d .
C12 C 0.1279(2) 0.52528(14) 0.10165(10) 0.0191(5) Uani 1 1 d .
H12 H 0.0587 0.5043 0.1203 0.023 Uiso 1 1 calc R
C24 C 0.4534(2) 0.17250(13) 0.05871(9) 0.0139(5) Uani 1 1 d .
C9 C 0.3314(2) 0.58860(14) 0.04464(10) 0.0225(6) Uani 1 1 d .
H9 H 0.3998 0.6097 0.0255 0.027 Uiso 1 1 calc R
C27 C 0.7011(2) 0.10643(15) 0.07024(10) 0.0220(6) Uani 1 1 d .
H27 H 0.7828 0.0845 0.0735 0.026 Uiso 1 1 calc R
C14 C 0.1509(2) 0.16021(14) 0.02798(10) 0.0179(5) Uani 1 1 d .
C8 C 0.3527(2) 0.52677(13) 0.07965(10) 0.0181(5) Uani 1 1 d .
H8 H 0.4356 0.5062 0.0831 0.022 Uiso 1 1 calc R
C20 C 0.3839(2) 0.33130(16) -0.09974(11) 0.0273(6) Uani 1 1 d .
H20 H 0.4292 0.3198 -0.1324 0.033 Uiso 1 1 calc R
C17 C 0.0332(2) 0.21022(15) 0.01256(12) 0.0269(6) Uani 1 1 d .
H17A H 0.0540 0.2429 -0.0184 0.040 Uiso 1 1 calc R
H17B H 0.0122 0.2391 0.0457 0.040 Uiso 1 1 calc R
H17C H -0.0398 0.1798 0.0008 0.040 Uiso 1 1 calc R
C22 C 0.2550(2) 0.41600(15) -0.04725(11) 0.0242(6) Uani 1 1 d .
H22 H 0.2142 0.4619 -0.0442 0.029 Uiso 1 1 calc R
C16 C 0.1832(3) 0.11597(16) -0.02632(12) 0.0296(6) Uani 1 1 d .
H16A H 0.1086 0.0877 -0.0393 0.044 Uiso 1 1 calc R
H16B H 0.2544 0.0829 -0.0174 0.044 Uiso 1 1 calc R
H16C H 0.2068 0.1498 -0.0561 0.044 Uiso 1 1 calc R
C48 C 0.2362(2) 0.39052(15) 0.40093(10) 0.0248(6) Uani 1 1 d .
H48 H 0.2953 0.3965 0.4320 0.030 Uiso 1 1 calc R
C2 C 0.3617(2) 0.30242(13) 0.16278(9) 0.0132(5) Uani 1 1 d .
H2 H 0.4408 0.2723 0.1620 0.016 Uiso 1 1 calc R
C21 C 0.3229(2) 0.39916(16) -0.09564(11) 0.0271(6) Uani 1 1 d .
H21 H 0.3275 0.4336 -0.1254 0.032 Uiso 1 1 calc R
C11 C 0.1065(3) 0.58641(14) 0.06610(11) 0.0246(6) Uani 1 1 d .
H11 H 0.0231 0.6058 0.0610 0.030 Uiso 1 1 calc R
C47 C 0.1046(2) 0.38949(14) 0.41006(10) 0.0220(6) Uani 1 1 d .
H47 H 0.0748 0.3936 0.4472 0.026 Uiso 1 1 calc R
C40 C 0.8168(2) 0.50672(15) 0.23431(11) 0.0270(6) Uani 1 1 d .
H40A H 0.8392 0.4574 0.2224 0.041 Uiso 1 1 calc R
H40B H 0.8777 0.5231 0.2641 0.041 Uiso 1 1 calc R
H40C H 0.8194 0.5398 0.2019 0.041 Uiso 1 1 calc R
C33 C 0.8396(2) 0.35934(16) 0.11543(12) 0.0291(6) Uani 1 1 d .
H33 H 0.8892 0.3710 0.0841 0.035 Uiso 1 1 calc R
C34 C 0.8897(2) 0.31303(16) 0.15822(13) 0.0316(7) Uani 1 1 d .
H34 H 0.9737 0.2946 0.1563 0.038 Uiso 1 1 calc R
C10 C 0.2079(3) 0.61884(14) 0.03820(11) 0.0260(6) Uani 1 1 d .
H10 H 0.1934 0.6607 0.0153 0.031 Uiso 1 1 calc R
C37 C 0.5171(2) 0.46866(13) 0.21337(10) 0.0168(5) Uani 1 1 d .
H37 H 0.4382 0.4934 0.2153 0.020 Uiso 1 1 calc R
C15 C 0.1116(2) 0.10554(15) 0.07522(12) 0.0274(6) Uani 1 1 d .
H15A H 0.0824 0.1329 0.1077 0.041 Uiso 1 1 calc R
H15B H 0.1851 0.0756 0.0870 0.041 Uiso 1 1 calc R
H15C H 0.0428 0.0741 0.0603 0.041 Uiso 1 1 calc R
C39 C 0.6515(3) 0.45299(16) 0.33143(11) 0.0286(6) Uani 1 1 d .
H39A H 0.6669 0.4014 0.3238 0.043 Uiso 1 1 calc R
H39B H 0.5691 0.4585 0.3487 0.043 Uiso 1 1 calc R
H39C H 0.7191 0.4717 0.3573 0.043 Uiso 1 1 calc R
C43 C 0.2009(2) 0.19370(15) 0.31232(11) 0.0249(6) Uani 1 1 d .
H43A H 0.2105 0.1444 0.3277 0.037 Uiso 1 1 calc R
H43B H 0.1249 0.1958 0.2869 0.037 Uiso 1 1 calc R
H43C H 0.1921 0.2284 0.3434 0.037 Uiso 1 1 calc R
C38 C 0.6035(3) 0.60429(16) 0.27758(13) 0.0389(8) Uani 1 1 d .
H38A H 0.6657 0.6257 0.3047 0.058 Uiso 1 1 calc R
H38B H 0.5189 0.6051 0.2934 0.058 Uiso 1 1 calc R
H38C H 0.6017 0.6325 0.2424 0.058 Uiso 1 1 calc R
C41 C 0.3788(4) 0.13689(17) 0.22360(13) 0.0520(10) Uani 1 1 d .
H41A H 0.3990 0.0939 0.2468 0.078 Uiso 1 1 calc R
H41B H 0.4509 0.1481 0.2002 0.078 Uiso 1 1 calc R
H41C H 0.3031 0.1271 0.1992 0.078 Uiso 1 1 calc R
C42 C 0.4908(3) 0.22690(19) 0.32262(14) 0.0482(9) Uani 1 1 d .
H42A H 0.4791 0.2687 0.3476 0.072 Uiso 1 1 calc R
H42B H 0.5675 0.2341 0.3012 0.072 Uiso 1 1 calc R
H42C H 0.4998 0.1825 0.3454 0.072 Uiso 1 1 calc R

loop_
_atom_site_aniso_label
_atom_site_aniso_U_11
_atom_site_aniso_U_22
_atom_site_aniso_U_33
_atom_site_aniso_U_23
_atom_site_aniso_U_13
_atom_site_aniso_U_12
Si1 0.0105(3) 0.0134(3) 0.0147(3) -0.0016(3) 0.0007(2) -0.0001(2)
Si2 0.0245(4) 0.0171(4) 0.0181(3) -0.0030(3) -0.0083(3) -0.0003(3)
Si3 0.0198(4) 0.0205(4) 0.0188(4) 0.0084(3) 0.0026(3) 0.0044(3)
C6 0.0123(11) 0.0124(12) 0.0122(11) -0.0022(9) -0.0038(8) 0.0020(9)
C7 0.0198(12) 0.0121(12) 0.0119(11) -0.0031(9) -0.0020(9) 0.0002(9)
C19 0.0213(13) 0.0266(14) 0.0188(12) -0.0010(11) 0.0005(10) 0.0030(11)
C45 0.0198(12) 0.0197(13) 0.0154(12) -0.0008(10) -0.0029(9) 0.0026(10)
C49 0.0168(12) 0.0260(14) 0.0199(13) 0.0014(11) -0.0015(10) -0.0030(10)
C31 0.0154(11) 0.0120(12) 0.0151(11) -0.0047(9) -0.0028(9) -0.0021(9)
C5 0.0158(12) 0.0156(12) 0.0157(12) -0.0017(9) -0.0026(9) 0.0035(9)
C23 0.0160(12) 0.0212(13) 0.0183(12) -0.0027(10) -0.0013(9) 0.0007(10)
C44 0.0184(12) 0.0135(12) 0.0129(11) 0.0027(9) 0.0009(9) 0.0016(9)
C25 0.0169(12) 0.0203(13) 0.0227(13) 0.0033(10) 0.0056(10) -0.0023(10)
C18 0.0131(11) 0.0171(12) 0.0129(11) -0.0018(9) -0.0017(8) -0.0010(9)
C1 0.0126(11) 0.0160(12) 0.0077(10) -0.0006(9) 0.0003(8) 0.0013(9)
C3 0.0118(11) 0.0167(12) 0.0111(11) 0.0010(9) -0.0017(8) -0.0007(9)
C13 0.0133(11) 0.0119(12) 0.0146(11) 0.0003(9) 0.0022(9) 0.0001(9)
C32 0.0239(13) 0.0200(13) 0.0150(12) -0.0042(10) 0.0000(10) -0.0060(10)
C35 0.0251(14) 0.0205(14) 0.0366(16) -0.0069(12) -0.0117(12) 0.0059(11)
C4 0.0130(11) 0.0188(13) 0.0112(11) -0.0009(9) -0.0005(8) -0.0014(9)
C36 0.0154(12) 0.0161(13) 0.0237(13) 0.0003(10) -0.0027(9) -0.0008(10)
C28 0.0155(12) 0.0253(14) 0.0245(13) -0.0018(11) -0.0031(10) -0.0010(11)
C29 0.0165(12) 0.0163(12) 0.0198(12) -0.0039(10) 0.0001(9) 0.0009(10)
C26 0.0235(13) 0.0181(13) 0.0297(14) 0.0043(11) 0.0023(11) 0.0066(11)
C46 0.0190(13) 0.0235(14) 0.0223(13) 0.0024(11) 0.0061(10) 0.0033(10)
C30 0.0138(11) 0.0121(11) 0.0119(11) 0.0035(9) -0.0004(8) 0.0000(9)
C12 0.0198(12) 0.0190(13) 0.0181(12) -0.0014(10) -0.0025(9) 0.0014(10)
C24 0.0115(11) 0.0170(12) 0.0133(11) -0.0027(9) 0.0022(8) 0.0024(9)
C9 0.0290(14) 0.0215(14) 0.0166(12) 0.0032(10) -0.0020(10) -0.0034(11)
C27 0.0139(12) 0.0314(15) 0.0206(13) -0.0006(11) -0.0007(9) 0.0067(11)
C14 0.0123(11) 0.0202(13) 0.0213(12) -0.0068(10) 0.0015(9) -0.0019(10)
C8 0.0196(12) 0.0170(13) 0.0174(12) -0.0006(10) -0.0029(9) 0.0011(10)
C20 0.0251(14) 0.0394(17) 0.0177(13) 0.0033(12) 0.0045(10) -0.0047(12)
C17 0.0148(12) 0.0318(16) 0.0338(15) -0.0087(12) -0.0027(11) -0.0032(11)
C22 0.0243(13) 0.0206(14) 0.0268(14) 0.0058(11) -0.0089(11) -0.0006(11)
C16 0.0229(14) 0.0330(16) 0.0331(15) -0.0173(13) 0.0036(11) -0.0068(12)
C48 0.0264(14) 0.0335(16) 0.0140(12) -0.0003(11) -0.0053(10) -0.0023(12)
C2 0.0122(11) 0.0130(12) 0.0142(11) -0.0005(9) -0.0011(8) 0.0018(9)
C21 0.0255(14) 0.0342(16) 0.0209(13) 0.0125(12) -0.0061(11) -0.0083(12)
C11 0.0259(14) 0.0223(14) 0.0248(14) -0.0005(11) -0.0094(11) 0.0063(11)
C47 0.0304(14) 0.0245(14) 0.0115(12) -0.0007(10) 0.0068(10) 0.0036(11)
C40 0.0258(14) 0.0293(16) 0.0252(14) 0.0010(12) -0.0090(11) -0.0082(12)
C33 0.0198(13) 0.0388(17) 0.0293(15) -0.0170(13) 0.0093(11) -0.0078(12)
C34 0.0121(13) 0.0380(17) 0.0443(18) -0.0195(14) -0.0038(11) 0.0050(12)
C10 0.0417(16) 0.0161(13) 0.0192(13) 0.0040(10) -0.0110(11) 0.0030(12)
C37 0.0146(12) 0.0161(12) 0.0193(12) -0.0016(10) -0.0035(9) 0.0053(10)
C15 0.0216(14) 0.0263(15) 0.0345(15) -0.0059(12) 0.0049(11) -0.0114(11)
C39 0.0354(16) 0.0300(16) 0.0197(13) -0.0002(12) -0.0078(11) -0.0084(12)
C43 0.0227(13) 0.0217(14) 0.0301(15) 0.0087(11) 0.0004(11) -0.0026(11)
C38 0.055(2) 0.0261(16) 0.0343(17) -0.0142(13) -0.0166(14) 0.0037(14)
C41 0.093(3) 0.0270(17) 0.0377(18) 0.0136(14) 0.0222(18) 0.0336(18)
C42 0.0271(16) 0.057(2) 0.060(2) 0.0422(18) -0.0128(15) -0.0074(15)

loop_
_atom_type_symbol
_atom_type_description
_atom_type_scat_dispersion_real
_atom_type_scat_dispersion_imag
_atom_type_scat_source
C C 0.0033 0.0016 'International Tables Vol C Tables 4.2.6.8 and 6.1.1.4'
H H 0.0000 0.0000 'International Tables Vol C Tables 4.2.6.8 and 6.1.1.4'
Si Si 0.0817 0.0704 'International Tables Vol C Tables 4.2.6.8 and 6.1.1.4'

loop_
_geom_angle_atom_site_label_1
_geom_angle_atom_site_label_2
_geom_angle_atom_site_label_3
_geom_angle
C24 Si1 C18 106.83(10)
C24 Si1 C13 109.45(10)
C18 Si1 C13 112.17(10)
C24 Si1 C14 113.77(11)
C18 Si1 C14 106.99(10)
C13 Si1 C14 107.68(10)
C40 Si2 C39 109.26(12)
C40 Si2 C38 108.20(14)
C39 Si2 C38 108.35(14)
C40 Si2 C37 116.90(11)
C39 Si2 C37 108.23(11)
C38 Si2 C37 105.59(12)
C43 Si3 C42 109.56(13)
C43 Si3 C41 106.66(15)
C42 Si3 C41 106.68(17)
C43 Si3 C3 111.36(11)
C42 Si3 C3 113.64(12)
C41 Si3 C3 108.59(12)
C5 C6 C7 122.7(2)
C5 C6 C1 116.7(2)
C7 C6 C1 120.28(19)
C12 C7 C8 117.5(2)
C12 C7 C6 121.8(2)
C8 C7 C6 120.7(2)
C20 C19 C18 121.5(2)
C20 C19 H19 119.3
C18 C19 H19 119.3
C44 C45 C46 120.9(2)
C44 C45 H45 119.6
C46 C45 H45 119.6
C48 C49 C44 120.7(2)
C48 C49 H49 119.7
C44 C49 H49 119.7
C32 C31 C36 118.2(2)
C32 C31 C30 122.1(2)
C36 C31 C30 119.4(2)
C6 C5 C4 122.2(2)
C6 C5 H5 118.9
C4 C5 H5 118.9
C22 C23 C18 121.7(2)
C22 C23 H23 119.1
C18 C23 H23 119.1
C45 C44 C49 118.3(2)
C45 C44 C4 121.5(2)
C49 C44 C4 120.2(2)
C26 C25 C24 121.2(2)
C26 C25 H25 119.4
C24 C25 H25 119.4
C23 C18 C19 117.0(2)
C23 C18 Si1 122.07(17)
C19 C18 Si1 120.76(18)
C6 C1 C30 111.71(18)
C6 C1 C2 109.32(18)
C30 C1 C2 110.88(17)
C6 C1 H1 108.3
C30 C1 H1 108.3
C2 C1 H1 108.3
C4 C3 C2 116.3(2)
C4 C3 Si3 124.67(17)
C2 C3 Si3 118.55(16)
C2 C13 Si1 121.70(15)
C2 C13 H13A 106.9
Si1 C13 H13A 106.9
C2 C13 H13B 106.9
Si1 C13 H13B 106.9
H13A C13 H13B 106.7
C33 C32 C31 120.5(2)
C33 C32 H32 119.7
C31 C32 H32 119.7
C34 C35 C36 120.3(3)
C34 C35 H35 119.8
C36 C35 H35 119.8
C3 C4 C5 120.8(2)
C3 C4 C44 123.2(2)
C5 C4 C44 116.0(2)
C35 C36 C31 120.8(2)
C35 C36 H36 119.6
C31 C36 H36 119.6
C27 C28 C29 119.7(2)
C27 C28 H28 120.1
C29 C28 H28 120.1
C28 C29 C24 122.3(2)
C28 C29 H29 118.9
C24 C29 H29 118.9
C27 C26 C25 120.5(2)
C27 C26 H26 119.7
C25 C26 H26 119.7
C47 C46 C45 120.5(2)
C47 C46 H46 119.7
C45 C46 H46 119.7
C37 C30 C31 118.9(2)
C37 C30 C1 124.7(2)
C31 C30 C1 116.47(18)
C11 C12 C7 121.0(2)
C11 C12 H12 119.5
C7 C12 H12 119.5
C29 C24 C25 116.6(2)
C29 C24 Si1 118.27(18)
C25 C24 Si1 125.15(17)
C10 C9 C8 119.9(2)
C10 C9 H9 120.0
C8 C9 H9 120.0
C26 C27 C28 119.7(2)
C26 C27 H27 120.1
C28 C27 H27 120.1
C17 C14 C15 108.0(2)
C17 C14 C16 107.9(2)
C15 C14 C16 109.0(2)
C17 C14 Si1 108.16(17)
C15 C14 Si1 113.07(16)
C16 C14 Si1 110.48(16)
C9 C8 C7 121.4(2)
C9 C8 H8 119.3
C7 C8 H8 119.3
C21 C20 C19 120.1(2)
C21 C20 H20 119.9
C19 C20 H20 119.9
C14 C17 H17A 109.5
C14 C17 H17B 109.5
H17A C17 H17B 109.5
C14 C17 H17C 109.5
H17A C17 H17C 109.5
H17B C17 H17C 109.5
C21 C22 C23 119.7(2)
C21 C22 H22 120.1
C23 C22 H22 120.1
C14 C16 H16A 109.5
C14 C16 H16B 109.5
H16A C16 H16B 109.5
C14 C16 H16C 109.5
H16A C16 H16C 109.5
H16B C16 H16C 109.5
C47 C48 C49 120.5(2)
C47 C48 H48 119.8
C49 C48 H48 119.8
C3 C2 C1 110.49(18)
C3 C2 C13 108.62(18)
C1 C2 C13 112.85(17)
C3 C2 H2 108.3
C1 C2 H2 108.3
C13 C2 H2 108.3
C20 C21 C22 119.9(2)
C20 C21 H21 120.0
C22 C21 H21 120.0
C10 C11 C12 120.6(2)
C10 C11 H11 119.7
C12 C11 H11 119.7
C48 C47 C46 119.1(2)
C48 C47 H47 120.4
C46 C47 H47 120.4
Si2 C40 H40A 109.5
Si2 C40 H40B 109.5
H40A C40 H40B 109.5
Si2 C40 H40C 109.5
H40A C40 H40C 109.5
H40B C40 H40C 109.5
C34 C33 C32 120.3(2)
C34 C33 H33 119.9
C32 C33 H33 119.9
C35 C34 C33 119.8(2)
C35 C34 H34 120.1
C33 C34 H34 120.1
C11 C10 C9 119.5(2)
C11 C10 H10 120.2
C9 C10 H10 120.2
C30 C37 Si2 130.66(18)
C30 C37 H37 114.7
Si2 C37 H37 114.7
C14 C15 H15A 109.5
C14 C15 H15B 109.5
H15A C15 H15B 109.5
C14 C15 H15C 109.5
H15A C15 H15C 109.5
H15B C15 H15C 109.5
Si2 C39 H39A 109.5
Si2 C39 H39B 109.5
H39A C39 H39B 109.5
Si2 C39 H39C 109.5
H39A C39 H39C 109.5
H39B C39 H39C 109.5
Si3 C43 H43A 109.5
Si3 C43 H43B 109.5
H43A C43 H43B 109.5
Si3 C43 H43C 109.5
H43A C43 H43C 109.5
H43B C43 H43C 109.5
Si2 C38 H38A 109.5
Si2 C38 H38B 109.5
H38A C38 H38B 109.5
Si2 C38 H38C 109.5
H38A C38 H38C 109.5
H38B C38 H38C 109.5
Si3 C41 H41A 109.5
Si3 C41 H41B 109.5
H41A C41 H41B 109.5
Si3 C41 H41C 109.5
H41A C41 H41C 109.5
H41B C41 H41C 109.5
Si3 C42 H42A 109.5
Si3 C42 H42B 109.5
H42A C42 H42B 109.5
Si3 C42 H42C 109.5
H42A C42 H42C 109.5
H42B C42 H42C 109.5

loop_
_geom_bond_atom_site_label_1
_geom_bond_atom_site_label_2
_geom_bond_distance
Si1 C24 1.879(2)
Si1 C18 1.882(2)
Si1 C13 1.883(2)
Si1 C14 1.911(2)
Si2 C40 1.861(3)
Si2 C39 1.868(3)
Si2 C38 1.865(3)
Si2 C37 1.870(2)
Si3 C43 1.861(3)
Si3 C42 1.867(3)
Si3 C41 1.873(3)
Si3 C3 1.901(2)
C6 C5 1.346(3)
C6 C7 1.477(3)
C6 C1 1.514(3)
C7 C12 1.399(3)
C7 C8 1.401(3)
C19 C20 1.387(3)
C19 C18 1.396(3)
C19 H19 0.9300
C45 C44 1.384(3)
C45 C46 1.387(3)
C45 H45 0.9300
C49 C48 1.388(3)
C49 C44 1.397(3)
C49 H49 0.9300
C31 C32 1.389(3)
C31 C36 1.400(3)
C31 C30 1.494(3)
C5 C4 1.465(3)
C5 H5 0.9300
C23 C22 1.387(3)
C23 C18 1.397(3)
C23 H23 0.9300
C44 C4 1.493(3)
C25 C26 1.390(3)
C25 C24 1.405(3)
C25 H25 0.9300
C1 C30 1.541(3)
C1 C2 1.552(3)
C1 H1 0.9800
C3 C4 1.355(3)
C3 C2 1.529(3)
C13 C2 1.552(3)
C13 H13A 0.9700
C13 H13B 0.9700
C32 C33 1.387(3)
C32 H32 0.9300
C35 C34 1.376(4)
C35 C36 1.374(3)
C35 H35 0.9300
C36 H36 0.9300
C28 C27 1.383(4)
C28 C29 1.384(3)
C28 H28 0.9300
C29 C24 1.400(3)
C29 H29 0.9300
C26 C27 1.377(3)
C26 H26 0.9300
C46 C47 1.386(3)
C46 H46 0.9300
C30 C37 1.337(3)
C12 C11 1.386(3)
C12 H12 0.9300
C9 C10 1.385(3)
C9 C8 1.389(3)
C9 H9 0.9300
C27 H27 0.9300
C14 C17 1.540(3)
C14 C15 1.540(3)
C14 C16 1.538(3)
C8 H8 0.9300
C20 C21 1.378(4)
C20 H20 0.9300
C17 H17A 0.9600
C17 H17B 0.9600
C17 H17C 0.9600
C22 C21 1.382(4)
C22 H22 0.9300
C16 H16A 0.9600
C16 H16B 0.9600
C16 H16C 0.9600
C48 C47 1.381(3)
C48 H48 0.9300
C2 H2 0.9800
C21 H21 0.9300
C11 C10 1.382(4)
C11 H11 0.9300
C47 H47 0.9300
C40 H40A 0.9600
C40 H40B 0.9600
C40 H40C 0.9600
C33 C34 1.379(4)
C33 H33 0.9300
C34 H34 0.9300
C10 H10 0.9300
C37 H37 0.9300
C15 H15A 0.9600
C15 H15B 0.9600
C15 H15C 0.9600
C39 H39A 0.9600
C39 H39B 0.9600
C39 H39C 0.9600
C43 H43A 0.9600
C43 H43B 0.9600
C43 H43C 0.9600
C38 H38A 0.9600
C38 H38B 0.9600
C38 H38C 0.9600
C41 H41A 0.9600
C41 H41B 0.9600
C41 H41C 0.9600
C42 H42A 0.9600
C42 H42B 0.9600
C42 H42C 0.9600

loop_
_geom_torsion_atom_site_label_1
_geom_torsion_atom_site_label_2
_geom_torsion_atom_site_label_3
_geom_torsion_atom_site_label_4
_geom_torsion
C5 C6 C7 C12 -29.2(3)
C1 C6 C7 C12 157.2(2)
C5 C6 C7 C8 149.1(2)
C1 C6 C7 C8 -24.4(3)
C7 C6 C5 C4 -175.0(2)
C1 C6 C5 C4 -1.2(3)
C46 C45 C44 C49 -3.0(4)
C46 C45 C44 C4 177.7(2)
C48 C49 C44 C45 2.5(4)
C48 C49 C44 C4 -178.1(2)
C22 C23 C18 C19 -0.8(3)
C22 C23 C18 Si1 -176.79(18)
C20 C19 C18 C23 0.0(3)
C20 C19 C18 Si1 176.04(19)
C24 Si1 C18 C23 -145.42(19)
C13 Si1 C18 C23 -25.5(2)
C14 Si1 C18 C23 92.4(2)
C24 Si1 C18 C19 38.7(2)
C13 Si1 C18 C19 158.68(18)
C14 Si1 C18 C19 -83.5(2)
C5 C6 C1 C30 -84.8(2)
C7 C6 C1 C30 89.1(2)
C5 C6 C1 C2 38.3(3)
C7 C6 C1 C2 -147.78(19)
C43 Si3 C3 C4 35.8(2)
C42 Si3 C3 C4 -88.5(2)
C41 Si3 C3 C4 152.9(2)
C43 Si3 C3 C2 -135.89(17)
C42 Si3 C3 C2 99.8(2)
C41 Si3 C3 C2 -18.7(2)
C24 Si1 C13 C2 40.6(2)
C18 Si1 C13 C2 -77.81(19)
C14 Si1 C13 C2 164.73(17)
C36 C31 C32 C33 -3.0(3)
C30 C31 C32 C33 170.4(2)
C2 C3 C4 C5 0.6(3)
Si3 C3 C4 C5 -171.26(16)
C2 C3 C4 C44 -178.2(2)
Si3 C3 C4 C44 9.9(3)
C6 C5 C4 C3 -20.8(3)
C6 C5 C4 C44 158.1(2)
C45 C44 C4 C3 -117.7(3)
C49 C44 C4 C3 63.0(3)
C45 C44 C4 C5 63.5(3)
C49 C44 C4 C5 -115.9(2)
C34 C35 C36 C31 0.8(4)
C32 C31 C36 C35 2.1(3)
C30 C31 C36 C35 -171.5(2)
C27 C28 C29 C24 1.1(4)
C24 C25 C26 C27 0.1(4)
C44 C45 C46 C47 1.3(4)
C32 C31 C30 C37 -98.5(3)
C36 C31 C30 C37 74.8(3)
C32 C31 C30 C1 82.9(3)
C36 C31 C30 C1 -103.8(2)
C6 C1 C30 C37 9.0(3)
C2 C1 C30 C37 -113.2(2)
C6 C1 C30 C31 -172.46(18)
C2 C1 C30 C31 65.3(2)
C8 C7 C12 C11 -1.9(3)
C6 C7 C12 C11 176.6(2)
C28 C29 C24 C25 -0.1(3)
C28 C29 C24 Si1 178.55(18)
C26 C25 C24 C29 -0.5(3)
C26 C25 C24 Si1 -179.04(18)
C18 Si1 C24 C29 42.6(2)
C13 Si1 C24 C29 -79.03(19)
C14 Si1 C24 C29 160.47(17)
C18 Si1 C24 C25 -138.8(2)
C13 Si1 C24 C25 99.5(2)
C14 Si1 C24 C25 -21.0(2)
C25 C26 C27 C28 0.9(4)
C29 C28 C27 C26 -1.5(4)
C24 Si1 C14 C17 -168.98(16)
C18 Si1 C14 C17 -51.24(19)
C13 Si1 C14 C17 69.53(18)
C24 Si1 C14 C15 71.42(19)
C18 Si1 C14 C15 -170.84(17)
C13 Si1 C14 C15 -50.1(2)
C24 Si1 C14 C16 -51.0(2)
C18 Si1 C14 C16 66.7(2)
C13 Si1 C14 C16 -172.53(18)
C10 C9 C8 C7 -1.3(4)
C12 C7 C8 C9 2.7(3)
C6 C7 C8 C9 -175.7(2)
C18 C19 C20 C21 0.6(4)
C18 C23 C22 C21 1.0(4)
C44 C49 C48 C47 -0.3(4)
C4 C3 C2 C1 36.7(3)
Si3 C3 C2 C1 -150.93(15)
C4 C3 C2 C13 -87.6(2)
Si3 C3 C2 C13 84.8(2)
C6 C1 C2 C3 -55.2(2)
C30 C1 C2 C3 68.4(2)
C6 C1 C2 C13 66.7(2)
C30 C1 C2 C13 -169.75(18)
Si1 C13 C2 C3 -158.44(16)
Si1 C13 C2 C1 78.7(2)
C19 C20 C21 C22 -0.4(4)
C23 C22 C21 C20 -0.4(4)
C7 C12 C11 C10 -0.4(4)
C49 C48 C47 C46 -1.6(4)
C45 C46 C47 C48 1.1(4)
C31 C32 C33 C34 1.1(4)
C36 C35 C34 C33 -2.7(4)
C32 C33 C34 C35 1.8(4)
C12 C11 C10 C9 1.8(4)
C8 C9 C10 C11 -1.0(4)
C31 C30 C37 Si2 -5.1(3)
C1 C30 C37 Si2 173.45(17)
C40 Si2 C37 C30 36.9(3)
C39 Si2 C37 C30 -86.9(3)
C38 Si2 C37 C30 157.2(2)
